data_7120939
loop_
_publ_author_name
'Zheng, Yang'
'Bao, Ming'
'Yao, Ruwei'
'Qiu, Lihua'
'Xu, Xinfang'

_publ_section_title
;
 Palladium-catalyzed carbene/alkyne metathesis with enynones as carbene
 precursors: synthesis of fused polyheterocycles.
;
_journal_issue 4
_journal_name_full 'Chemical communications (Cambridge, England)'
_journal_page_first 350
_journal_page_last 353
_journal_paper_doi 10.1039/c7cc08221e
_journal_volume 54
_journal_year 2018
_chemical_formula_moiety 'C31 H27 Br O7'
_chemical_formula_sum 'C31 H27 Br O7'
_chemical_formula_weight 591.44
_space_group_crystal_system monoclinic
_space_group_IT_number 14
_space_group_name_Hall '-P 2ybc'
_space_group_name_H-M_alt 'P 1 21/c 1'
_symmetry_space_group_name_Hall '-P 2ybc'
_symmetry_space_group_name_H-M 'P 1 21/c 1'
_atom_sites_solution_hydrogens geom
_atom_sites_solution_primary direct
_atom_sites_solution_secondary difmap
_audit_creation_date 2017-04-24
_audit_creation_method
;
Olex2 1.2-alpha
(compiled 2017.03.28 svn.r3405 for OlexSys, GUI svn.r5335)
;
_audit_update_record
;
2017-04-24 deposited with the CCDC.
2017-12-04 downloaded from the CCDC.
;
_cell_angle_alpha 90.00
_cell_angle_beta 90.321(2)
_cell_angle_gamma 90.00
_cell_formula_units_Z 4
_cell_length_a 20.5026(10)
_cell_length_b 10.6536(6)
_cell_length_c 12.2454(7)
_cell_measurement_reflns_used 9909
_cell_measurement_temperature 120
_cell_measurement_theta_max 26.23
_cell_measurement_theta_min 2.53
_cell_volume 2674.7(3)
_computing_molecular_graphics 'Olex2 (Dolomanov et al., 2009)'
_computing_publication_material 'Olex2 (Dolomanov et al., 2009)'
_computing_structure_refinement 'XL (Sheldrick, 2008)'
_computing_structure_solution 'ShelXS (Sheldrick, 2008)'
_diffrn_ambient_temperature 120
_diffrn_measured_fraction_theta_full 0.997
_diffrn_measured_fraction_theta_max 0.997
_diffrn_measurement_device_type 'Bruker APEX-II CCD'
_diffrn_measurement_method '\f and \w scans'
_diffrn_radiation_monochromator graphite
_diffrn_radiation_type MoK\a
_diffrn_radiation_wavelength 0.71073
_diffrn_reflns_av_R_equivalents 0.0758
_diffrn_reflns_av_unetI/netI 0.0319
_diffrn_reflns_limit_h_max 25
_diffrn_reflns_limit_h_min -25
_diffrn_reflns_limit_k_max 13
_diffrn_reflns_limit_k_min -13
_diffrn_reflns_limit_l_max 15
_diffrn_reflns_limit_l_min -15
_diffrn_reflns_number 67628
_diffrn_reflns_theta_full 26.45
_diffrn_reflns_theta_max 26.45
_diffrn_reflns_theta_min 2.53
_diffrn_source 'fine-focus sealed tube'
_diffrn_standards_number 0
_exptl_absorpt_coefficient_mu 1.585
_exptl_absorpt_correction_T_max 0.7454
_exptl_absorpt_correction_T_min 0.5891
_exptl_absorpt_correction_type multi-scan
_exptl_absorpt_process_details
;
SADABS-2014/5 (Bruker,2014/5) was used for absorption correction.
wR2(int) was 0.1807 before and 0.0871 after correction.
The Ratio of minimum to maximum transmission is 0.7903.
The \l/2 correction factor is Not present.
;
_exptl_crystal_colour 'clear yellowish yellow'
_exptl_crystal_colour_lustre clear
_exptl_crystal_colour_modifier yellowish
_exptl_crystal_colour_primary yellow
_exptl_crystal_density_diffrn 1.469
_exptl_crystal_density_method 'not measured'
_exptl_crystal_description prism
_exptl_crystal_F_000 1216
_exptl_crystal_size_max 0.3
_exptl_crystal_size_mid 0.25
_exptl_crystal_size_min 0.2
_refine_diff_density_max 0.403
_refine_diff_density_min -0.467
_refine_diff_density_rms 0.057
_refine_ls_extinction_method none
_refine_ls_goodness_of_fit_ref 1.112
_refine_ls_hydrogen_treatment constr
_refine_ls_matrix_type full
_refine_ls_number_parameters 372
_refine_ls_number_reflns 5495
_refine_ls_number_restraints 8
_refine_ls_restrained_S_all 1.120
_refine_ls_R_factor_all 0.0707
_refine_ls_R_factor_gt 0.0478
_refine_ls_shift/su_max 0.001
_refine_ls_shift/su_mean 0.000
_refine_ls_structure_factor_coef Fsqd
_refine_ls_weighting_details 'calc w=1/[\s^2^(Fo^2^)+(0.0354P)^2^+1.9939P] where P=(Fo^2^+2Fc^2^)/3'
_refine_ls_weighting_scheme calc
_refine_ls_wR_factor_gt 0.0919
_refine_ls_wR_factor_ref 0.0993
_reflns_number_gt 4246
_reflns_number_total 5495
_reflns_threshold_expression >2sigma(I)
_cod_data_source_file c7cc08221e2.cif
_cod_data_source_block b170417a_0ma_a_a
_cod_depositor_comments 'Adding full bibliography for 7120939.cif.'
_cod_database_code 7120939
_olex2_refinement_description
;
1. Fixed Uiso
 At 1.2 times of:
  All C(H) groups, All C(H,H) groups
 At 1.5 times of:
  All C(H,H,H) groups
2. Restrained distances
 O4-C30 = O4-C30A
 1.4 with sigma of 0.02
 O5-C27 = O5-C27A
 1.4 with sigma of 0.02
 C30-C31 = C30A-C31A
 1.5 with sigma of 0.02
 C27-C28 = C27A-C28A
 1.5 with sigma of 0.02
3. Uiso/Uaniso restraints and constraints
Uanis(C27) = Uanis(C27A)
Uanis(C28) = Uanis(C28A)
Uanis(C30) = Uanis(C30A)
Uanis(C31) = Uanis(C31A)
4. Others
 Sof(C27A)=Sof(H27C)=Sof(H27D)=Sof(C28A)=Sof(H28D)=Sof(H28E)=Sof(H28F)=1-FVAR(1)
 Sof(C27)=Sof(H27A)=Sof(H27B)=Sof(C28)=Sof(H28A)=Sof(H28B)=Sof(H28C)=FVAR(1)
 Sof(C30A)=Sof(H30C)=Sof(H30D)=Sof(C31A)=Sof(H31D)=Sof(H31E)=Sof(H31F)=1-FVAR(2)
 Sof(C30)=Sof(H30A)=Sof(H30B)=Sof(C31)=Sof(H31A)=Sof(H31B)=Sof(H31C)=FVAR(2)
5.a Ternary CH refined with riding coordinates:
 C16(H16)
5.b Secondary CH2 refined with riding coordinates:
 C14(H14A,H14B), C30(H30A,H30B), C27(H27A,H27B), C27A(H27C,H27D), C30A(H30C,
 H30D)
5.c Aromatic/amide H refined with riding coordinates:
 C9(H9), C12(H12), C2(H2), C10(H10), C11(H11), C4(H4), C1(H1), C5(H5)
5.d Idealised Me refined as rotating group:
 C21(H21A,H21B,H21C), C23(H23A,H23B,H23C), C28(H28A,H28B,H28C), C31(H31A,H31B,
 H31C), C28A(H28D,H28E,H28F), C31A(H31D,H31E,H31F)
;
_olex2_submission_special_instructions 'No special instructions were received'

loop_
_space_group_symop_id
_space_group_symop_operation_xyz
1 'x, y, z'
2 '-x, y+1/2, -z+1/2'
3 '-x, -y, -z'
4 'x, -y-1/2, z-1/2'

loop_
_atom_site_label
_atom_site_type_symbol
_atom_site_fract_x
_atom_site_fract_y
_atom_site_fract_z
_atom_site_U_iso_or_equiv
_atom_site_adp_type
_atom_site_occupancy
_atom_site_calc_flag
_atom_site_disorder_assembly
_atom_site_disorder_group
_atom_site_refinement_flags_posn
Br1 Br 0.000272(14) 0.34961(4) 0.72557(3) 0.06647(15) Uani 1 d . . .
O1 O -0.23670(7) 0.24711(14) 0.29639(13) 0.0258(4) Uani 1 d . . .
O2 O -0.34098(10) 0.39179(19) 0.60068(16) 0.0456(5) Uani 1 d . . .
C8 C -0.16524(10) 0.4945(2) 0.16345(18) 0.0243(5) Uani 1 d . . .
C17 C -0.23647(10) 0.3753(2) 0.30458(18) 0.0209(5) Uani 1 d . . .
C20 C -0.27000(11) 0.2029(2) 0.3892(2) 0.0262(5) Uani 1 d . . .
C7 C -0.20707(10) 0.4714(2) 0.25694(18) 0.0219(5) Uani 1 d . . .
C3 C -0.06925(11) 0.4062(3) 0.6352(2) 0.0352(6) Uani 1 d . . .
O3 O -0.42432(9) 0.36734(19) 0.37159(19) 0.0523(6) Uani 1 d . . .
O7 O -0.17754(9) 0.71911(16) 0.19258(14) 0.0353(4) Uani 1 d B . .
C19 C -0.29308(10) 0.2950(2) 0.45234(19) 0.0243(5) Uani 1 d . . .
C13 C -0.15172(11) 0.6193(2) 0.13579(19) 0.0272(5) Uani 1 d . . .
C6 C -0.17274(10) 0.4849(2) 0.50473(18) 0.0233(5) Uani 1 d . . .
C22 C -0.33128(11) 0.2926(3) 0.5541(2) 0.0301(6) Uani 1 d . . .
O4 O -0.43957(8) 0.56862(19) 0.3329(2) 0.0611(7) Uani 1 d . . D
C18 C -0.27833(10) 0.4178(2) 0.39900(18) 0.0219(5) Uani 1 d . . .
C9 C -0.13844(12) 0.4000(2) 0.09906(19) 0.0309(6) Uani 1 d . . .
H9 H -0.1468 0.3145 0.1162 0.037 Uiso 1 calc . . R
O6 O -0.33027(11) 0.80978(18) 0.26300(19) 0.0541(6) Uani 1 d . . .
C29 C -0.40306(11) 0.4691(2) 0.35305(19) 0.0274(5) Uani 1 d A . .
C16 C -0.23319(10) 0.5258(2) 0.44367(18) 0.0226(5) Uani 1 d . . .
H16 H -0.2595 0.5822 0.4917 0.027 Uiso 1 calc . . R
O5 O -0.35457(13) 0.65794(18) 0.14556(18) 0.0647(7) Uani 1 d . . D
C15 C -0.22932(10) 0.5851(2) 0.32615(18) 0.0229(5) Uani 1 d B . .
C25 C -0.30340(11) 0.5994(2) 0.30464(19) 0.0241(5) Uani 1 d . . .
C12 C -0.11311(12) 0.6480(3) 0.0465(2) 0.0367(6) Uani 1 d . . .
H12 H -0.1046 0.7331 0.0283 0.044 Uiso 1 calc . . R
C26 C -0.33099(11) 0.7020(2) 0.2378(2) 0.0305(6) Uani 1 d B . .
C2 C -0.12537(12) 0.4487(3) 0.6834(2) 0.0371(6) Uani 1 d . . .
H2 H -0.1289 0.4513 0.7607 0.045 Uiso 1 calc . . R
C10 C -0.09980(13) 0.4293(3) 0.0106(2) 0.0413(7) Uani 1 d . . .
H10 H -0.0817 0.3640 -0.0325 0.050 Uiso 1 calc . . R
C11 C -0.08727(13) 0.5532(3) -0.0155(2) 0.0425(7) Uani 1 d . . .
H11 H -0.0607 0.5727 -0.0765 0.051 Uiso 1 calc . . R
C14 C -0.18651(12) 0.6978(2) 0.3075(2) 0.0294(5) Uani 1 d . . .
H14A H -0.2068 0.7728 0.3410 0.035 Uiso 1 calc B . R
H14B H -0.1436 0.6842 0.3430 0.035 Uiso 1 calc . . R
C4 C -0.06329(12) 0.4028(3) 0.5234(2) 0.0364(6) Uani 1 d . . .
H4 H -0.0242 0.3733 0.4909 0.044 Uiso 1 calc . . R
C24 C -0.33307(10) 0.5009(2) 0.35066(18) 0.0227(5) Uani 1 d A . .
C21 C -0.27168(13) 0.0636(2) 0.3919(2) 0.0382(6) Uani 1 d . . .
H21A H -0.2915 0.0320 0.3243 0.057 Uiso 1 calc . . GR
H21B H -0.2976 0.0357 0.4545 0.057 Uiso 1 calc . . GR
H21C H -0.2271 0.0311 0.3989 0.057 Uiso 1 calc . . GR
C1 C -0.17665(12) 0.4875(2) 0.6179(2) 0.0313(6) Uani 1 d . . .
H1 H -0.2156 0.5166 0.6511 0.038 Uiso 1 calc . . R
C5 C -0.11503(11) 0.4430(3) 0.4587(2) 0.0318(6) Uani 1 d . . .
H5 H -0.1108 0.4418 0.3815 0.038 Uiso 1 calc . . R
C23 C -0.35855(15) 0.1724(3) 0.5967(2) 0.0483(8) Uani 1 d . . .
H23A H -0.3825 0.1886 0.6643 0.073 Uiso 1 calc . . GR
H23B H -0.3229 0.1135 0.6115 0.073 Uiso 1 calc . . GR
H23C H -0.3882 0.1360 0.5422 0.073 Uiso 1 calc . . GR
C30 C -0.5080(8) 0.555(3) 0.3109(18) 0.050(2) Uani 0.35(2) d A 1 D
H30A H -0.5275 0.6395 0.3112 0.060 Uiso 0.35(2) calc A 1 R
H30B H -0.5271 0.5082 0.3731 0.060 Uiso 0.35(2) calc A 1 R
C27 C -0.3664(5) 0.7433(9) 0.0513(8) 0.0507(14) Uani 0.415(7) d B 1 D
H27A H -0.3628 0.8329 0.0719 0.061 Uiso 0.415(7) calc B 1 R
H27B H -0.3373 0.7250 -0.0108 0.061 Uiso 0.415(7) calc B 1 R
C28 C -0.4348(8) 0.705(2) 0.0290(11) 0.066(2) Uani 0.415(7) d B 1 D
H28A H -0.4515 0.7520 -0.0342 0.099 Uiso 0.415(7) calc B 1 GR
H28B H -0.4617 0.7240 0.0930 0.099 Uiso 0.415(7) calc B 1 GR
H28C H -0.4365 0.6152 0.0136 0.099 Uiso 0.415(7) calc B 1 GR
C31 C -0.5297(12) 0.492(3) 0.2106(19) 0.075(3) Uani 0.35(2) d A 1 D
H31A H -0.5126 0.5370 0.1472 0.112 Uiso 0.35(2) calc A 1 GR
H31B H -0.5775 0.4916 0.2075 0.112 Uiso 0.35(2) calc A 1 GR
H31C H -0.5136 0.4053 0.2101 0.112 Uiso 0.35(2) calc A 1 GR
C27A C -0.3998(4) 0.7479(6) 0.0875(5) 0.0507(14) Uani 0.585(7) d B 2 D
H27C H -0.3756 0.8228 0.0623 0.061 Uiso 0.585(7) calc B 2 R
H27D H -0.4351 0.7754 0.1367 0.061 Uiso 0.585(7) calc B 2 R
C28A C -0.4276(6) 0.6758(13) -0.0093(7) 0.066(2) Uani 0.585(7) d B 2 D
H28D H -0.4543 0.7323 -0.0542 0.099 Uiso 0.585(7) calc B 2 GR
H28E H -0.4546 0.6065 0.0172 0.099 Uiso 0.585(7) calc B 2 GR
H28F H -0.3918 0.6423 -0.0532 0.099 Uiso 0.585(7) calc B 2 GR
C30A C -0.5111(4) 0.5498(15) 0.3459(12) 0.050(2) Uani 0.65(2) d A 2 D
H30C H -0.5199 0.4762 0.3930 0.060 Uiso 0.65(2) calc A 2 R
H30D H -0.5313 0.6248 0.3793 0.060 Uiso 0.65(2) calc A 2 R
C31A C -0.5372(5) 0.5291(19) 0.2361(11) 0.075(3) Uani 0.65(2) d A 2 D
H31D H -0.5342 0.6070 0.1939 0.112 Uiso 0.65(2) calc A 2 GR
H31E H -0.5830 0.5031 0.2409 0.112 Uiso 0.65(2) calc A 2 GR
H31F H -0.5119 0.4632 0.1999 0.112 Uiso 0.65(2) calc A 2 GR

loop_
_atom_site_aniso_label
_atom_site_aniso_U_11
_atom_site_aniso_U_22
_atom_site_aniso_U_33
_atom_site_aniso_U_23
_atom_site_aniso_U_13
_atom_site_aniso_U_12
Br1 0.02936(16) 0.1204(4) 0.0495(2) 0.0265(2) -0.01156(12) 0.00579(17)
O1 0.0277(8) 0.0199(9) 0.0299(9) -0.0020(7) 0.0043(7) -0.0006(7)
O2 0.0496(12) 0.0476(13) 0.0398(11) -0.0049(10) 0.0179(9) 0.0009(9)
C8 0.0190(10) 0.0305(14) 0.0233(12) 0.0026(10) -0.0037(9) -0.0005(9)
C17 0.0186(10) 0.0194(12) 0.0247(12) -0.0032(10) -0.0019(9) 0.0021(9)
C20 0.0222(11) 0.0243(13) 0.0322(13) 0.0039(10) -0.0018(9) -0.0018(10)
C7 0.0184(10) 0.0228(12) 0.0244(12) -0.0007(10) -0.0014(9) 0.0002(9)
C3 0.0222(12) 0.0461(16) 0.0372(15) 0.0114(12) -0.0109(10) -0.0066(11)
O3 0.0279(10) 0.0468(13) 0.0822(16) 0.0208(11) -0.0043(9) -0.0103(9)
O7 0.0437(10) 0.0253(9) 0.0368(10) 0.0063(8) 0.0018(8) -0.0032(8)
C19 0.0171(10) 0.0243(12) 0.0314(13) 0.0040(10) -0.0018(9) -0.0021(9)
C13 0.0254(11) 0.0318(14) 0.0245(12) 0.0060(10) -0.0059(9) -0.0019(10)
C6 0.0219(11) 0.0197(12) 0.0282(12) 0.0000(10) -0.0023(9) -0.0046(9)
C22 0.0234(12) 0.0388(15) 0.0280(13) 0.0056(12) -0.0009(10) 0.0014(11)
O4 0.0178(9) 0.0379(12) 0.128(2) 0.0015(13) -0.0081(11) 0.0035(8)
C18 0.0196(11) 0.0232(12) 0.0229(11) -0.0010(9) 0.0009(9) 0.0000(9)
C9 0.0311(13) 0.0345(15) 0.0270(13) 0.0031(11) 0.0037(10) 0.0030(11)
O6 0.0674(14) 0.0238(11) 0.0708(15) -0.0053(10) -0.0199(11) 0.0084(10)
C29 0.0224(11) 0.0335(15) 0.0264(12) -0.0038(11) -0.0004(9) 0.0000(11)
C16 0.0207(11) 0.0219(12) 0.0253(12) -0.0035(10) 0.0016(9) 0.0003(9)
O5 0.115(2) 0.0284(11) 0.0501(13) 0.0039(10) -0.0426(13) 0.0084(12)
C15 0.0208(11) 0.0215(12) 0.0264(12) -0.0019(9) -0.0015(9) -0.0010(9)
C25 0.0224(11) 0.0226(13) 0.0272(12) -0.0054(10) -0.0015(9) 0.0028(9)
C12 0.0350(14) 0.0426(16) 0.0326(14) 0.0146(13) -0.0039(11) -0.0085(12)
C26 0.0278(12) 0.0233(14) 0.0404(15) -0.0021(11) -0.0037(10) 0.0029(10)
C2 0.0329(14) 0.0524(18) 0.0260(13) 0.0020(12) -0.0058(10) -0.0034(12)
C10 0.0387(15) 0.0527(19) 0.0325(14) -0.0020(13) 0.0089(12) 0.0073(13)
C11 0.0357(14) 0.064(2) 0.0283(14) 0.0118(14) 0.0058(11) -0.0041(14)
C14 0.0299(12) 0.0241(13) 0.0341(14) -0.0006(11) -0.0015(10) -0.0041(10)
C4 0.0205(12) 0.0515(17) 0.0374(15) 0.0040(12) 0.0015(10) 0.0004(11)
C24 0.0219(11) 0.0229(13) 0.0233(12) -0.0055(9) -0.0009(9) 0.0035(9)
C21 0.0386(14) 0.0256(14) 0.0506(17) 0.0011(13) 0.0054(12) -0.0020(11)
C1 0.0277(12) 0.0359(15) 0.0304(13) -0.0044(11) 0.0004(10) -0.0014(11)
C5 0.0235(12) 0.0451(16) 0.0268(13) 0.0028(12) 0.0002(10) -0.0017(11)
C23 0.0511(17) 0.0479(18) 0.0462(17) 0.0169(14) 0.0153(14) -0.0018(14)
C30 0.0165(15) 0.063(2) 0.070(7) -0.004(5) 0.000(3) 0.0044(15)
C27 0.063(4) 0.042(2) 0.047(4) 0.019(3) -0.013(3) 0.009(3)
C28 0.078(4) 0.086(8) 0.034(6) 0.017(5) -0.017(4) 0.008(4)
C31 0.028(3) 0.153(11) 0.044(6) -0.017(5) 0.005(3) -0.006(5)
C27A 0.063(4) 0.042(2) 0.047(4) 0.019(3) -0.013(3) 0.009(3)
C28A 0.078(4) 0.086(8) 0.034(6) 0.017(5) -0.017(4) 0.008(4)
C30A 0.0165(15) 0.063(2) 0.070(7) -0.004(5) 0.000(3) 0.0044(15)
C31A 0.028(3) 0.153(11) 0.044(6) -0.017(5) 0.005(3) -0.006(5)

loop_
_atom_type_symbol
_atom_type_description
_atom_type_scat_dispersion_real
_atom_type_scat_dispersion_imag
_atom_type_scat_source
C C 0.0033 0.0016 'International Tables Vol C Tables 4.2.6.8 and 6.1.1.4'
H H 0.0000 0.0000 'International Tables Vol C Tables 4.2.6.8 and 6.1.1.4'
Br Br -0.2901 2.4595 'International Tables Vol C Tables 4.2.6.8 and 6.1.1.4'
O O 0.0106 0.0060 'International Tables Vol C Tables 4.2.6.8 and 6.1.1.4'

loop_
_geom_angle_atom_site_label_1
_geom_angle_atom_site_label_2
_geom_angle_atom_site_label_3
_geom_angle
C17 O1 C20 105.99(17)
C13 C8 C7 117.9(2)
C9 C8 C7 124.0(2)
C9 C8 C13 118.0(2)
O1 C17 C18 110.66(18)
C7 C17 O1 137.7(2)
C7 C17 C18 111.50(19)
O1 C20 C21 111.3(2)
C19 C20 O1 113.3(2)
C19 C20 C21 135.4(2)
C8 C7 C15 118.41(19)
C17 C7 C8 138.4(2)
C17 C7 C15 103.13(18)
C2 C3 Br1 118.80(19)
C2 C3 C4 121.1(2)
C4 C3 Br1 120.10(19)
C13 O7 C14 115.07(18)
C20 C19 C22 131.8(2)
C20 C19 C18 108.5(2)
C22 C19 C18 119.6(2)
O7 C13 C8 122.3(2)
O7 C13 C12 116.8(2)
C12 C13 C8 121.0(2)
C1 C6 C16 115.9(2)
C5 C6 C16 126.3(2)
C5 C6 C1 117.8(2)
O2 C22 C19 118.0(2)
O2 C22 C23 121.2(2)
C19 C22 C23 120.8(2)
C29 O4 C30 120.2(13)
C29 O4 C30A 115.4(6)
C30 O4 C30A 17.0(10)
C17 C18 C16 98.59(17)
C17 C18 C24 107.02(17)
C19 C18 C17 100.90(18)
C19 C18 C16 127.48(19)
C19 C18 C24 121.39(18)
C24 C18 C16 98.02(17)
C10 C9 C8 120.7(2)
O3 C29 O4 124.0(2)
O3 C29 C24 124.8(2)
O4 C29 C24 111.2(2)
C6 C16 C18 116.23(19)
C6 C16 C15 121.58(18)
C18 C16 C15 90.47(16)
C26 O5 C27 120.4(4)
C26 O5 C27A 113.6(3)
C27 O5 C27A 31.7(3)
C7 C15 C16 101.70(17)
C25 C15 C7 106.01(17)
C25 C15 C16 98.09(17)
C14 C15 C7 111.53(18)
C14 C15 C16 119.42(19)
C14 C15 C25 117.92(19)
C26 C25 C15 122.7(2)
C24 C25 C15 107.40(19)
C24 C25 C26 129.8(2)
C11 C12 C13 119.8(2)
O6 C26 O5 125.0(2)
O6 C26 C25 124.5(2)
O5 C26 C25 110.5(2)
C3 C2 C1 119.0(2)
C9 C10 C11 120.3(3)
C12 C11 C10 120.2(2)
O7 C14 C15 110.60(19)
C3 C4 C5 119.2(2)
C29 C24 C18 124.4(2)
C25 C24 C18 106.22(18)
C25 C24 C29 129.3(2)
C2 C1 C6 121.7(2)
C6 C5 C4 121.2(2)
O4 C30 C31 119.8(18)
C28 C27 O5 97.3(9)
O5 C27A C28A 105.8(6)
C31A C30A O4 106.1(9)

loop_
_geom_bond_atom_site_label_1
_geom_bond_atom_site_label_2
_geom_bond_distance
Br1 C3 1.898(2)
O1 C17 1.370(3)
O1 C20 1.410(3)
O2 C22 1.218(3)
C8 C7 1.455(3)
C8 C13 1.401(3)
C8 C9 1.393(3)
C17 C7 1.325(3)
C17 C18 1.513(3)
C20 C19 1.338(3)
C20 C21 1.485(3)
C7 C15 1.548(3)
C3 C2 1.373(4)
C3 C4 1.375(4)
O3 C29 1.190(3)
O7 C13 1.378(3)
O7 C14 1.439(3)
C19 C22 1.475(3)
C19 C18 1.494(3)
C13 C12 1.388(3)
C6 C16 1.508(3)
C6 C1 1.389(3)
C6 C5 1.387(3)
C22 C23 1.493(4)
O4 C29 1.321(3)
O4 C30 1.435(16)
O4 C30A 1.490(9)
C18 C16 1.572(3)
C18 C24 1.545(3)
C9 C10 1.382(3)
O6 C26 1.189(3)
C29 C24 1.475(3)
C16 C15 1.574(3)
O5 C26 1.313(3)
O5 C27 1.488(8)
O5 C27A 1.509(6)
C15 C25 1.547(3)
C15 C14 1.506(3)
C25 C26 1.477(3)
C25 C24 1.339(3)
C12 C11 1.372(4)
C2 C1 1.382(3)
C10 C11 1.383(4)
C4 C5 1.388(3)
C30 C31 1.464(17)
C27 C28 1.483(15)
C27A C28A 1.520(10)
C30A C31A 1.461(10)
